data_7238234
loop_
_publ_author_name
'Li, Jing'
'Ji, Chang-Chun'
'Lu, Zhen-Zhong'
'Wang, Tian-Wei'
'Song, You'
'Li, Yi-Zhi'
'Zheng, He-Gen'
'Guo, Zijian'
'Batten, Stuart R.'

_publ_section_title
;
 Organic--inorganic hybrid coordination polymers based on the 5-oxyacetate
 isophthalic acid (H3OABDC) ligand: syntheses, structures, magnetic and
 luminescent properties
;
_journal_issue 12
_journal_name_full CrystEngComm
_journal_page_first 4424
_journal_paper_doi 10.1039/c002090g
_journal_volume 12
_journal_year 2010
_chemical_formula_moiety 'C10 H15 O12 Sm, 2(H2 O)'
_chemical_formula_sum 'C10 H19 O14 Sm'
_chemical_formula_weight 513.60
_space_group_IT_number 14
_space_group_name_Hall '-P 2ybc'
_space_group_name_H-M_alt 'P 1 21/c 1'
_symmetry_cell_setting monoclinic
_symmetry_space_group_name_Hall '-P 2ybc'
_symmetry_space_group_name_H-M 'P 1 21/c 1'
_atom_sites_solution_hydrogens geom
_atom_sites_solution_primary direct
_atom_sites_solution_secondary difmap
_audit_creation_method SHELXL-97
_cell_angle_alpha 90.00
_cell_angle_beta 100.141(2)
_cell_angle_gamma 90.00
_cell_formula_units_Z 4
_cell_length_a 8.5891(12)
_cell_length_b 10.7816(15)
_cell_length_c 18.136(2)
_cell_measurement_reflns_used 2497
_cell_measurement_temperature 293(2)
_cell_measurement_theta_max 26.68
_cell_measurement_theta_min 2.21
_cell_volume 1653.2(4)
_computing_cell_refinement 'SMART (Bruker, 2000)'
_computing_data_collection 'SMART (Bruker, 2000)'
_computing_data_reduction 'SAINT (Bruker, 2000)'
_computing_molecular_graphics SHELXTL
_computing_publication_material SHELXTL
_computing_structure_refinement SHELXTL
_computing_structure_solution 'SHELXTL (Bruker, 2000)'
_diffrn_ambient_temperature 293(2)
_diffrn_measured_fraction_theta_full 0.999
_diffrn_measured_fraction_theta_max 0.999
_diffrn_measurement_device_type 'CCD area detector'
_diffrn_measurement_method 'phi and omega scans'
_diffrn_radiation_monochromator graphite
_diffrn_radiation_source 'fine-focus sealed tube'
_diffrn_radiation_type MoK\a
_diffrn_radiation_wavelength 0.71073
_diffrn_reflns_av_R_equivalents 0.0772
_diffrn_reflns_av_sigmaI/netI 0.0794
_diffrn_reflns_limit_h_max 10
_diffrn_reflns_limit_h_min -9
_diffrn_reflns_limit_k_max 13
_diffrn_reflns_limit_k_min -9
_diffrn_reflns_limit_l_max 22
_diffrn_reflns_limit_l_min -22
_diffrn_reflns_number 8631
_diffrn_reflns_theta_full 26.00
_diffrn_reflns_theta_max 26.00
_diffrn_reflns_theta_min 2.21
_exptl_absorpt_coefficient_mu 3.625
_exptl_absorpt_correction_T_max 0.696
_exptl_absorpt_correction_T_min 0.423
_exptl_absorpt_correction_type multi-scan
_exptl_absorpt_process_details 'SADABS; Bruker, 2000'
_exptl_crystal_colour 'Straw yellow'
_exptl_crystal_density_diffrn 2.064
_exptl_crystal_density_method 'not measured'
_exptl_crystal_description block
_exptl_crystal_F_000 1012
_exptl_crystal_size_max 0.25
_exptl_crystal_size_mid 0.2
_exptl_crystal_size_min 0.1
_refine_diff_density_max 1.197
_refine_diff_density_min -1.070
_refine_diff_density_rms 0.175
_refine_ls_extinction_method none
_refine_ls_goodness_of_fit_ref 1.013
_refine_ls_hydrogen_treatment conster
_refine_ls_matrix_type full
_refine_ls_number_parameters 226
_refine_ls_number_reflns 3238
_refine_ls_number_restraints 3
_refine_ls_restrained_S_all 1.050
_refine_ls_R_factor_all 0.0515
_refine_ls_R_factor_gt 0.0408
_refine_ls_shift/su_max 0.000
_refine_ls_shift/su_mean 0.000
_refine_ls_structure_factor_coef Fsqd
_refine_ls_weighting_details 'calc w=1/[\s^2^(Fo^2^)+(0.0202P)^2^+0.0000P] where P=(Fo^2^+2Fc^2^)/3'
_refine_ls_weighting_scheme calc
_refine_ls_wR_factor_gt 0.0764
_refine_ls_wR_factor_ref 0.0795
_reflns_number_gt 2683
_reflns_number_total 3238
_reflns_threshold_expression >2sigma(I)
_cod_data_source_file c002090g.txt
_cod_data_source_block 81015am
_cod_depositor_comments
;
The following automatic conversions were performed:

data item '_symmetry_cell_setting' value 'Monoclinic' was changed to
'monoclinic' in accordance with the
/home/saulius/struct/COD-crude-data/automatic-downloads/DataCite-retrospective/RSC/depositions/lib/dictionaries/cif_core.dic
dictionary named 'cif_core.dic' version 2.4.2 last updated on
2011-04-26.

Automatic conversion script
Id: cif_fix_values 6909 2019-04-08 15:41:33Z antanas 
;
_cod_original_sg_symbol_H-M 'P 21/c'
_cod_database_code 7238234

loop_
_symmetry_equiv_pos_as_xyz
'x, y, z'
'-x, y+1/2, -z+1/2'
'-x, -y, -z'
'x, -y-1/2, z-1/2'

loop_
_atom_site_label
_atom_site_type_symbol
_atom_site_fract_x
_atom_site_fract_y
_atom_site_fract_z
_atom_site_U_iso_or_equiv
_atom_site_adp_type
_atom_site_occupancy
_atom_site_symmetry_multiplicity
_atom_site_calc_flag
_atom_site_refinement_flags
O13 O 0.6312(6) 0.5429(6) 0.7871(3) 0.0667(19) Uani 1 1 d .
H13D H 0.5863 0.5980 0.8095 0.080 Uiso 1 1 d R
H13C H 0.5970 0.4717 0.7965 0.100 Uiso 1 1 d R
O11 O 0.2403(5) 0.6128(4) 0.7787(2) 0.0285(11) Uani 1 1 d .
H11B H 0.1598 0.6592 0.7664 0.043 Uiso 1 1 d R
H11C H 0.2964 0.6401 0.8187 0.043 Uiso 1 1 d R
O6 O -0.5625(5) -0.3460(4) 0.9733(2) 0.0325(11) Uani 1 1 d .
O4 O -0.0385(5) 0.0172(4) 1.1907(2) 0.0247(10) Uani 1 1 d .
O3 O 0.0548(5) 0.2033(4) 1.1783(2) 0.0240(10) Uani 1 1 d .
C10 C -0.0251(7) 0.1120(6) 1.1507(3) 0.0195(13) Uani 1 1 d .
C4 C -0.0977(7) 0.1110(5) 1.0698(3) 0.0173(13) Uani 1 1 d .
C3 C -0.0439(7) 0.1929(5) 1.0215(3) 0.0187(13) Uani 1 1 d .
H3 H 0.0333 0.2509 1.0401 0.022 Uiso 1 1 d R
C2 C -0.1034(7) 0.1887(5) 0.9453(3) 0.0164(13) Uani 1 1 d .
C5 C -0.2116(7) 0.0233(6) 1.0416(3) 0.0207(14) Uani 1 1 d .
H5 H -0.2474 -0.0323 1.0741 0.025 Uiso 1 1 d R
Sm1 Sm 0.15193(4) 0.40152(3) 0.800009(15) 0.01666(11) Uani 1 1 d U
O1 O 0.0950(5) 0.3268(4) 0.9204(2) 0.0225(10) Uani 1 1 d .
O2 O -0.0857(5) 0.2765(4) 0.8249(2) 0.0246(10) Uani 1 1 d .
C7 C -0.2187(7) 0.1027(6) 0.9179(3) 0.0213(14) Uani 1 1 d .
H7 H -0.2606 0.1008 0.8670 0.026 Uiso 1 1 d R
C1 C -0.0285(7) 0.2694(5) 0.8945(3) 0.0200(13) Uani 1 1 d .
C8 C -0.4084(8) -0.1665(6) 0.9812(3) 0.0240(15) Uani 1 1 d .
H8A H -0.4653 -0.1363 1.0193 0.029 Uiso 1 1 d R
H8B H -0.3088 -0.2013 1.0062 0.029 Uiso 1 1 d R
C9 C -0.5050(8) -0.2654(6) 0.9354(4) 0.0278(15) Uani 1 1 d .
C6 C -0.2710(7) 0.0185(6) 0.9664(3) 0.0192(13) Uani 1 1 d .
O5 O -0.3783(5) -0.0665(4) 0.9342(2) 0.0285(11) Uani 1 1 d .
O7 O -0.5187(6) -0.2645(4) 0.8658(2) 0.0419(14) Uani 1 1 d .
O10 O 0.3759(5) 0.3806(4) 0.7353(2) 0.0350(12) Uani 1 1 d U
H10A H 0.3893 0.4477 0.7126 0.052 Uiso 1 1 d RD
H10C H 0.3572 0.3219 0.7037 0.052 Uiso 1 1 d R
O8 O 0.2437(5) 0.1842(4) 0.8161(2) 0.0292(11) Uani 1 1 d .
H8C H 0.3185 0.1728 0.7918 0.044 Uiso 1 1 d R
H8E H 0.1675 0.1357 0.7996 0.044 Uiso 1 1 d R
O12 O -0.0087(6) 0.5482(4) 0.8562(2) 0.0375(13) Uani 1 1 d .
H12A H 0.0071 0.6211 0.8412 0.056 Uiso 1 1 d R
H12B H -0.1058 0.5295 0.8430 0.056 Uiso 1 1 d R
O14 O 0.2020(6) 1.0045(5) 0.5405(2) 0.0450(14) Uani 1 1 d .
H14A H 0.2979 0.9813 0.5455 0.068 Uiso 1 1 d R
H14C H 0.1883 1.0688 0.5131 0.068 Uiso 1 1 d R
O9 O 0.3827(5) 0.4465(4) 0.8948(2) 0.0260(10) Uani 1 1 d U
H9B H 0.3546 0.4892 0.9296 0.039 Uiso 1 1 d R
H9C H 0.4234 0.3787 0.9127 0.039 Uiso 1 1 d R

loop_
_atom_site_aniso_label
_atom_site_aniso_U_11
_atom_site_aniso_U_22
_atom_site_aniso_U_33
_atom_site_aniso_U_23
_atom_site_aniso_U_13
_atom_site_aniso_U_12
O13 0.061(4) 0.092(5) 0.050(4) 0.003(3) 0.020(3) -0.033(4)
O11 0.033(3) 0.022(3) 0.026(2) 0.003(2) -0.0066(19) -0.001(2)
O6 0.043(3) 0.025(3) 0.028(2) 0.004(2) 0.004(2) -0.014(2)
O4 0.036(3) 0.020(3) 0.016(2) 0.0050(19) 0.0006(19) -0.007(2)
O3 0.036(3) 0.019(2) 0.015(2) -0.0020(19) -0.0009(18) -0.006(2)
C10 0.021(3) 0.022(4) 0.014(3) 0.001(3) 0.000(2) 0.006(3)
C4 0.024(3) 0.017(3) 0.011(3) -0.003(3) 0.004(2) 0.002(3)
C3 0.023(3) 0.015(3) 0.018(3) -0.002(3) 0.004(3) -0.003(3)
C2 0.025(3) 0.012(3) 0.012(3) 0.002(2) 0.005(2) 0.002(3)
C5 0.027(4) 0.019(3) 0.017(3) 0.004(3) 0.005(3) -0.004(3)
Sm1 0.02260(18) 0.01556(17) 0.01188(16) 0.00065(14) 0.00322(12) -0.00186(15)
O1 0.026(2) 0.026(3) 0.015(2) 0.0011(19) 0.0021(18) -0.010(2)
O2 0.039(3) 0.023(3) 0.011(2) 0.0011(18) 0.0043(19) -0.008(2)
C7 0.026(3) 0.022(3) 0.016(3) 0.000(3) 0.003(3) 0.004(3)
C1 0.025(3) 0.015(3) 0.021(3) 0.003(3) 0.006(3) 0.002(3)
C8 0.034(4) 0.018(4) 0.021(3) 0.002(3) 0.007(3) -0.007(3)
C9 0.029(4) 0.023(4) 0.029(4) -0.001(3) 0.000(3) -0.004(3)
C6 0.021(3) 0.020(3) 0.018(3) 0.002(3) 0.006(3) -0.002(3)
O5 0.035(3) 0.029(3) 0.018(2) 0.0031(19) -0.004(2) -0.017(2)
O7 0.063(4) 0.039(3) 0.020(2) -0.001(2) -0.001(2) -0.027(3)
O10 0.043(3) 0.035(3) 0.033(2) -0.010(2) 0.021(2) -0.011(2)
O8 0.033(3) 0.026(3) 0.031(2) 0.002(2) 0.010(2) 0.003(2)
O12 0.060(4) 0.018(3) 0.040(3) 0.003(2) 0.025(3) -0.001(2)
O14 0.045(3) 0.057(4) 0.038(3) 0.017(3) 0.022(2) 0.013(3)
O9 0.030(2) 0.023(2) 0.023(2) -0.0011(19) 0.0011(16) -0.0048(19)

loop_
_atom_type_symbol
_atom_type_description
_atom_type_scat_dispersion_real
_atom_type_scat_dispersion_imag
_atom_type_scat_source
C C 0.0033 0.0016 'International Tables Vol C Tables 4.2.6.8 and 6.1.1.4'
H H 0.0000 0.0000 'International Tables Vol C Tables 4.2.6.8 and 6.1.1.4'
O O 0.0106 0.0060 'International Tables Vol C Tables 4.2.6.8 and 6.1.1.4'
Sm Sm -0.1638 3.4418 'International Tables Vol C Tables 4.2.6.8 and 6.1.1.4'

loop_
_geom_angle_atom_site_label_1
_geom_angle_atom_site_label_2
_geom_angle_atom_site_label_3
_geom_angle
_geom_angle_site_symmetry_1
_geom_angle_site_symmetry_3
H13D O13 H13C 109.5 . .
Sm1 O11 H11B 109.1 . .
Sm1 O11 H11C 109.3 . .
H11B O11 H11C 109.5 . .
C10 O4 Sm1 93.4(3) . 4_566
C10 O3 Sm1 94.1(3) . 4_566
O3 C10 O4 120.2(5) . .
O3 C10 C4 120.2(5) . .
O4 C10 C4 119.5(5) . .
O3 C10 Sm1 60.1(3) . 4_566
O4 C10 Sm1 60.4(3) . 4_566
C4 C10 Sm1 172.1(4) . 4_566
C3 C4 C5 119.6(5) . .
C3 C4 C10 119.5(5) . .
C5 C4 C10 120.8(5) . .
C4 C3 C2 120.4(6) . .
C4 C3 H3 119.8 . .
C2 C3 H3 119.8 . .
C7 C2 C3 119.7(5) . .
C7 C2 C1 121.8(5) . .
C3 C2 C1 118.2(5) . .
C6 C5 C4 120.5(6) . .
C6 C5 H5 119.9 . .
C4 C5 H5 119.6 . .
O9 Sm1 O10 75.18(14) . .
O9 Sm1 O12 91.49(16) . .
O10 Sm1 O12 144.63(15) . .
O9 Sm1 O11 71.96(14) . .
O10 Sm1 O11 73.57(15) . .
O12 Sm1 O11 71.15(14) . .
O9 Sm1 O1 72.67(13) . .
O10 Sm1 O1 134.14(15) . .
O12 Sm1 O1 67.97(14) . .
O11 Sm1 O1 124.07(13) . .
O9 Sm1 O8 84.39(14) . .
O10 Sm1 O8 72.94(14) . .
O12 Sm1 O8 139.26(13) . .
O11 Sm1 O8 142.88(15) . .
O1 Sm1 O8 72.16(14) . .
O9 Sm1 O3 145.20(14) . 4_565
O10 Sm1 O3 72.57(14) . 4_565
O12 Sm1 O3 122.65(15) . 4_565
O11 Sm1 O3 110.27(13) . 4_565
O1 Sm1 O3 123.46(14) . 4_565
O8 Sm1 O3 74.02(13) . 4_565
O9 Sm1 O4 146.04(14) . 4_565
O10 Sm1 O4 96.47(14) . 4_565
O12 Sm1 O4 76.36(14) . 4_565
O11 Sm1 O4 74.11(14) . 4_565
O1 Sm1 O4 128.02(14) . 4_565
O8 Sm1 O4 125.26(13) . 4_565
O3 Sm1 O4 52.04(13) 4_565 4_565
O9 Sm1 O2 123.91(12) . .
O10 Sm1 O2 139.58(14) . .
O12 Sm1 O2 74.89(15) . .
O11 Sm1 O2 142.90(14) . .
O1 Sm1 O2 51.60(12) . .
O8 Sm1 O2 74.16(14) . .
O3 Sm1 O2 76.31(13) 4_565 .
O4 Sm1 O2 83.87(14) 4_565 .
O9 Sm1 C10 155.26(15) . 4_565
O10 Sm1 C10 82.68(16) . 4_565
O12 Sm1 C10 100.54(17) . 4_565
O11 Sm1 C10 91.45(15) . 4_565
O1 Sm1 C10 131.90(15) . 4_565
O8 Sm1 C10 99.70(16) . 4_565
O3 Sm1 C10 25.85(15) 4_565 4_565
O4 Sm1 C10 26.27(15) 4_565 4_565
O2 Sm1 C10 80.36(15) . 4_565
O9 Sm1 C1 97.77(15) . .
O10 Sm1 C1 142.62(16) . .
O12 Sm1 C1 70.66(16) . .
O11 Sm1 C1 140.06(15) . .
O1 Sm1 C1 25.47(14) . .
O8 Sm1 C1 69.82(15) . .
O3 Sm1 C1 99.85(15) 4_565 .
O4 Sm1 C1 107.45(16) 4_565 .
O2 Sm1 C1 26.21(14) . .
C10 Sm1 C1 106.57(17) 4_565 .
C1 O1 Sm1 96.7(3) . .
C1 O2 Sm1 91.5(4) . .
C2 C7 C6 119.9(5) . .
C2 C7 H7 120.0 . .
C6 C7 H7 120.1 . .
O1 C1 O2 119.9(5) . .
O1 C1 C2 119.1(5) . .
O2 C1 C2 120.9(5) . .
O1 C1 Sm1 57.8(3) . .
O2 C1 Sm1 62.3(3) . .
C2 C1 Sm1 172.1(4) . .
O5 C8 C9 110.2(5) . .
O5 C8 H8A 109.8 . .
C9 C8 H8A 109.4 . .
O5 C8 H8B 109.5 . .
C9 C8 H8B 109.8 . .
H8A C8 H8B 108.1 . .
O7 C9 O7 0.000(2) 1 .
O7 C9 O6 125.4(6) 1 .
O7 C9 O6 125.4(6) . .
O7 C9 C8 119.8(6) 1 .
O7 C9 C8 119.8(6) . .
O6 C9 C8 114.7(5) . .
O5 C6 C5 124.1(5) . .
O5 C6 C7 115.9(5) . .
C5 C6 C7 119.9(6) . .
C6 O5 C8 115.7(4) . .
O7 O7 C9 0(10) 1 .
Sm1 O10 H10A 109.9 . .
Sm1 O10 H10C 108.8 . .
H10A O10 H10C 109.5 . .
Sm1 O8 H8C 109.3 . .
Sm1 O8 H8E 109.3 . .
H8C O8 H8E 109.5 . .
Sm1 O12 H12A 109.4 . .
Sm1 O12 H12B 109.1 . .
H12A O12 H12B 109.5 . .
H14A O14 H14C 109.5 . .
Sm1 O9 H9B 109.3 . .
Sm1 O9 H9C 109.2 . .
H9B O9 H9C 109.5 . .

loop_
_geom_bond_atom_site_label_1
_geom_bond_atom_site_label_2
_geom_bond_distance
_geom_bond_site_symmetry_2
O13 H13D 0.8500 .
O13 H13C 0.8500 .
O11 Sm1 2.454(4) .
O11 H11B 0.8500 .
O11 H11C 0.8500 .
O6 C9 1.261(7) .
O4 C10 1.270(7) .
O4 Sm1 2.496(4) 4_566
O3 C10 1.253(7) .
O3 Sm1 2.489(4) 4_566
C10 C4 1.490(7) .
C10 Sm1 2.866(5) 4_566
C4 C3 1.379(8) .
C4 C5 1.391(8) .
C3 C2 1.388(7) .
C3 H3 0.9301 .
C2 C7 1.384(8) .
C2 C1 1.493(8) .
C5 C6 1.370(8) .
C5 H5 0.9302 .
Sm1 O9 2.432(4) .
Sm1 O10 2.434(4) .
Sm1 O12 2.437(4) .
Sm1 O1 2.456(4) .
Sm1 O8 2.473(4) .
Sm1 O3 2.489(4) 4_565
Sm1 O4 2.496(4) 4_565
Sm1 O2 2.552(4) .
Sm1 C10 2.866(5) 4_565
Sm1 C1 2.881(6) .
O1 C1 1.247(7) .
O2 C1 1.273(6) .
C7 C6 1.394(8) .
C7 H7 0.9300 .
C8 O5 1.427(7) .
C8 C9 1.507(8) .
C8 H8A 0.9701 .
C8 H8B 0.9699 .
C9 O7 1.247(7) 1
C9 O7 1.247(7) .
C6 O5 1.357(7) .
O7 O7 0.000(16) 1
O10 H10A 0.8500 .
O10 H10C 0.8500 .
O8 H8C 0.8501 .
O8 H8E 0.8501 .
O12 H12A 0.8500 .
O12 H12B 0.8500 .
O14 H14A 0.8499 .
O14 H14C 0.8501 .
O9 H9B 0.8500 .
O9 H9C 0.8499 .

loop_
_geom_hbond_atom_site_label_D
_geom_hbond_atom_site_label_H
_geom_hbond_atom_site_label_A
_geom_hbond_distance_DH
_geom_hbond_distance_HA
_geom_hbond_distance_DA
_geom_hbond_angle_DHA
_geom_hbond_site_symmetry_A
O13 H13C O10 0.85 2.25 2.833(6) 125.9 .
O11 H11B O2 0.85 2.09 2.743(6) 133.0 2_556
O11 H11C O7 0.85 1.96 2.717(6) 148.1 1_665
O10 H10A O5 0.85 2.65 3.129(6) 116.9 2_556
O10 H10C O7 0.85 2.24 2.848(6) 128.9 2_556
O8 H8C O13 0.85 2.10 2.772(6) 135.6 2_646
O8 H8E O4 0.85 2.01 2.786(6) 151.0 3_557
O12 H12A O3 0.85 1.98 2.763(6) 152.5 3_567
O12 H12B O13 0.85 2.31 3.127(7) 160.5 1_455
O14 H14A O6 0.85 2.41 3.060(6) 133.2 4_665
O14 H14C O1 0.85 2.06 2.862(6) 156.4 4_575
O9 H9B O6 0.85 2.02 2.649(6) 129.8 1_665
O9 H9B O14 0.85 2.59 3.335(6) 147.2 4_576
O9 H9C O6 0.85 2.23 2.826(6) 127.5 3_557
